data_4070343
loop_
_publ_author_name
'Conway, Ben'
'Garc\'ia-\'Alvarez, Joaqu\'in'
'Hevia, Eva'
'Kennedy, Alan R.'
'Mulvey, Robert E.'
'Robertson, Stuart D.'

_publ_section_title
;
 Contacted Ion-Pair Lithium Alkylamidoaluminates: Intramolecular
 Alumination (Al&#x2212;H Exchange) Traps for TMEDA and PMDETA
;
_journal_issue 22
_journal_name_full Organometallics
_journal_page_first 6462
_journal_paper_doi 10.1021/om900736a
_journal_volume 28
_journal_year 2009
_chemical_formula_moiety 'C23 H51 Al Li N3'
_chemical_formula_sum 'C23 H51 Al Li N3'
_chemical_formula_weight 403.59
_chemical_name_systematic
; 
 ? 
;
_space_group_IT_number 14
_symmetry_cell_setting monoclinic
_symmetry_space_group_name_Hall '-P 2yn'
_symmetry_space_group_name_H-M 'P 1 21/n 1'
_atom_sites_solution_hydrogens geom
_atom_sites_solution_primary direct
_atom_sites_solution_secondary difmap
_audit_creation_method SHELXL-97
_cell_angle_alpha 90.00
_cell_angle_beta 105.505(4)
_cell_angle_gamma 90.00
_cell_formula_units_Z 4
_cell_length_a 10.3165(4)
_cell_length_b 15.3891(6)
_cell_length_c 17.0248(7)
_cell_measurement_reflns_used 9096
_cell_measurement_temperature 123(2)
_cell_measurement_theta_max 30.8363
_cell_measurement_theta_min 2.4673
_cell_volume 2604.52(19)
_computing_cell_refinement
; 
CrysAlisPro, Oxford Diffraction Ltd., 
Version 1.171.33.34d (release 27-02-2009 CrysAlis171 .NET) 
(compiled Feb 27 2009,15:38:38) 
;
_computing_data_collection
; 
CrysAlisPro, Oxford Diffraction Ltd., 
Version 1.171.33.34d (release 27-02-2009 CrysAlis171 .NET) 
(compiled Feb 27 2009,15:38:38) 
;
_computing_data_reduction
; 
CrysAlisPro, Oxford Diffraction Ltd., 
Version 1.171.33.34d (release 27-02-2009 CrysAlis171 .NET) 
(compiled Feb 27 2009,15:38:38) 
;
_computing_publication_material SHELXL
_computing_structure_refinement 'SHELXL-97 (Sheldrick, 1997)'
_computing_structure_solution 'SHELXS-97 (Sheldrick, 1990)'
_diffrn_ambient_temperature 123(2)
_diffrn_measured_fraction_theta_full 0.998
_diffrn_measured_fraction_theta_max 0.998
_diffrn_measurement_device_type 'Oxford Diffraction Gemini S'
_diffrn_measurement_method '\w scans'
_diffrn_radiation_monochromator graphite
_diffrn_radiation_source 'fine-focus sealed tube'
_diffrn_radiation_type MoK\a
_diffrn_radiation_wavelength 0.71073
_diffrn_reflns_av_R_equivalents 0.0441
_diffrn_reflns_av_sigmaI/netI 0.0531
_diffrn_reflns_limit_h_max 13
_diffrn_reflns_limit_h_min -13
_diffrn_reflns_limit_k_max 19
_diffrn_reflns_limit_k_min -17
_diffrn_reflns_limit_l_max 21
_diffrn_reflns_limit_l_min -21
_diffrn_reflns_number 23211
_diffrn_reflns_theta_full 27.10
_diffrn_reflns_theta_max 27.10
_diffrn_reflns_theta_min 2.48
_diffrn_standards_number 0
_exptl_absorpt_coefficient_mu 0.090
_exptl_absorpt_correction_T_max 0.965
_exptl_absorpt_correction_T_min 0.815
_exptl_absorpt_correction_type multi-scan
_exptl_absorpt_process_details
; 
CrysAlisPro, Oxford Diffraction Ltd., 
Version 1.171.33.34d (release 27-02-2009 CrysAlis171 .NET) 
(compiled Feb 27 2009,15:38:38) 
Empirical absorption correction using spherical harmonics, 
 implemented in SCALE3 ABSPACK scaling algorithm. 
;
_exptl_crystal_colour colourless
_exptl_crystal_density_diffrn 1.029
_exptl_crystal_density_method 'not measured'
_exptl_crystal_description block
_exptl_crystal_F_000 904
_exptl_crystal_size_max 0.52
_exptl_crystal_size_mid 0.50
_exptl_crystal_size_min 0.40
_refine_diff_density_max 0.337
_refine_diff_density_min -0.242
_refine_diff_density_rms 0.042
_refine_ls_extinction_method none
_refine_ls_goodness_of_fit_ref 0.999
_refine_ls_hydrogen_treatment mixed
_refine_ls_matrix_type full
_refine_ls_number_parameters 287
_refine_ls_number_reflns 5742
_refine_ls_number_restraints 0
_refine_ls_restrained_S_all 0.999
_refine_ls_R_factor_all 0.0785
_refine_ls_R_factor_gt 0.0457
_refine_ls_shift/su_max 0.001
_refine_ls_shift/su_mean 0.000
_refine_ls_structure_factor_coef Fsqd
_refine_ls_weighting_details 'calc w=1/[\s^2^(Fo^2^)+(0.0627P)^2^+0.0000P] where P=(Fo^2^+2Fc^2^)/3'
_refine_ls_weighting_scheme calc
_refine_ls_wR_factor_gt 0.1053
_refine_ls_wR_factor_ref 0.1136
_reflns_number_gt 4043
_reflns_number_total 5742
_reflns_threshold_expression I>2\s(I)
_cod_data_source_file om900736a_si_001.cif
_cod_data_source_block srbc903
_cod_original_cell_volume 2604.52(18)
_cod_original_sg_symbol_H-M P21/n
_cod_database_code 4070343

loop_
_symmetry_equiv_pos_as_xyz
'x, y, z'
'-x+1/2, y+1/2, -z+1/2'
'-x, -y, -z'
'x-1/2, -y-1/2, z-1/2'

loop_
_atom_site_label
_atom_site_type_symbol
_atom_site_fract_x
_atom_site_fract_y
_atom_site_fract_z
_atom_site_U_iso_or_equiv
_atom_site_adp_type
_atom_site_occupancy
_atom_site_symmetry_multiplicity
_atom_site_calc_flag
_atom_site_refinement_flags
_atom_site_disorder_assembly
_atom_site_disorder_group
Al1 Al 0.55803(5) 0.36304(3) 0.81063(3) 0.01815(12) Uani 1 1 d . B .
Li1 Li 0.3479(3) 0.27406(17) 0.86860(17) 0.0248(6) Uani 1 1 d . . .
N1 N 0.26235(13) 0.38053(8) 0.80958(8) 0.0218(3) Uani 1 1 d . . .
N2 N 0.15778(13) 0.21680(8) 0.84233(8) 0.0247(3) Uani 1 1 d . . .
C10 C 0.12133(16) 0.35759(11) 0.76720(10) 0.0280(4) Uani 1 1 d . . .
H10A H 0.0985 0.3817 0.7113 0.034 Uiso 1 1 calc R . .
H10B H 0.0603 0.3843 0.7964 0.034 Uiso 1 1 calc R . .
C11 C 0.09921(17) 0.25987(11) 0.76273(10) 0.0289(4) Uani 1 1 d . . .
H11A H 0.0015 0.2478 0.7449 0.035 Uiso 1 1 calc R . .
H11B H 0.1406 0.2351 0.7215 0.035 Uiso 1 1 calc R . .
C12 C 0.35510(16) 0.37662(10) 0.75472(10) 0.0212(3) Uani 1 1 d . . .
C13 C 0.26582(18) 0.46761(10) 0.84487(11) 0.0306(4) Uani 1 1 d . . .
H13A H 0.2132 0.4679 0.8850 0.046 Uiso 1 1 calc R . .
H13B H 0.2275 0.5096 0.8016 0.046 Uiso 1 1 calc R . .
H13C H 0.3591 0.4836 0.8716 0.046 Uiso 1 1 calc R . .
C14 C 0.1308(2) 0.12282(11) 0.83354(12) 0.0401(5) Uani 1 1 d . . .
H14A H 0.1723 0.0936 0.8853 0.060 Uiso 1 1 calc R . .
H14B H 0.1686 0.0995 0.7909 0.060 Uiso 1 1 calc R . .
H14C H 0.0334 0.1128 0.8186 0.060 Uiso 1 1 calc R . .
C15 C 0.09729(18) 0.25081(12) 0.90549(10) 0.0321(4) Uani 1 1 d . . .
H15A H 0.1223 0.3120 0.9161 0.048 Uiso 1 1 calc R . .
H15B H 0.1303 0.2172 0.9558 0.048 Uiso 1 1 calc R . .
H15C H -0.0009 0.2458 0.8865 0.048 Uiso 1 1 calc R . .
N3 N 0.55077(12) 0.26668(7) 0.88701(7) 0.0181(3) Uani 1 1 d . . .
C20 C 0.60370(17) 0.28203(11) 0.97737(10) 0.0276(4) Uani 1 1 d . . .
C21 C 0.5648(2) 0.20790(12) 1.02763(10) 0.0380(5) Uani 1 1 d . . .
H21A H 0.6109 0.2174 1.0859 0.046 Uiso 1 1 calc R . .
H21B H 0.4667 0.2105 1.0214 0.046 Uiso 1 1 calc R . .
C22 C 0.6003(2) 0.11790(12) 1.00338(11) 0.0372(5) Uani 1 1 d . . .
H22A H 0.5681 0.0731 1.0355 0.045 Uiso 1 1 calc R . .
H22B H 0.6990 0.1121 1.0140 0.045 Uiso 1 1 calc R . .
C23 C 0.53280(17) 0.10615(11) 0.91317(11) 0.0286(4) Uani 1 1 d . . .
H23A H 0.4340 0.1078 0.9045 0.034 Uiso 1 1 calc R . .
H23B H 0.5565 0.0482 0.8960 0.034 Uiso 1 1 calc R . .
C24 C 0.57297(16) 0.17603(10) 0.85885(10) 0.0207(3) Uani 1 1 d . . .
C25 C 0.5371(2) 0.36482(12) 0.99918(11) 0.0388(5) Uani 1 1 d . . .
H25A H 0.5620 0.4146 0.9704 0.058 Uiso 1 1 calc R . .
H25B H 0.5677 0.3747 1.0581 0.058 Uiso 1 1 calc R . .
H25C H 0.4391 0.3578 0.9829 0.058 Uiso 1 1 calc R . .
C26 C 0.75688(19) 0.29708(12) 1.00586(11) 0.0382(5) Uani 1 1 d . . .
H26A H 0.8038 0.2425 1.0020 0.057 Uiso 1 1 calc R . .
H26B H 0.7817 0.3172 1.0625 0.057 Uiso 1 1 calc R . .
H26C H 0.7825 0.3411 0.9712 0.057 Uiso 1 1 calc R . .
C27 C 0.71766(17) 0.15769(10) 0.85420(11) 0.0276(4) Uani 1 1 d . . .
H27A H 0.7481 0.2054 0.8254 0.041 Uiso 1 1 calc R . .
H27B H 0.7194 0.1031 0.8248 0.041 Uiso 1 1 calc R . .
H27C H 0.7774 0.1529 0.9095 0.041 Uiso 1 1 calc R . .
C28 C 0.47795(17) 0.16221(10) 0.77301(10) 0.0243(4) Uani 1 1 d . . .
H28A H 0.4980 0.2052 0.7355 0.037 Uiso 1 1 calc R . .
H28B H 0.3845 0.1690 0.7751 0.037 Uiso 1 1 calc R . .
H28C H 0.4909 0.1036 0.7539 0.037 Uiso 1 1 calc R . .
C30 C 0.62701(17) 0.48295(10) 0.85188(11) 0.0284(4) Uani 1 1 d . . .
H30A H 0.6066 0.5199 0.8025 0.034 Uiso 1 1 calc R A 1
H30B H 0.5654 0.5027 0.8840 0.034 Uiso 1 1 calc R A 1
C31 C 0.7650(2) 0.51230(13) 0.9008(2) 0.0259(6) Uani 0.827(7) 1 d P B 1
H31 H 0.7765 0.4926 0.9583 0.031 Uiso 0.827(7) 1 calc PR B 1
C32 C 0.8800(2) 0.47263(15) 0.8717(2) 0.0346(7) Uani 0.827(7) 1 d P B 1
H32A H 0.8710 0.4899 0.8151 0.052 Uiso 0.827(7) 1 calc PR B 1
H32B H 0.8765 0.4091 0.8751 0.052 Uiso 0.827(7) 1 calc PR B 1
H32C H 0.9663 0.4935 0.9062 0.052 Uiso 0.827(7) 1 calc PR B 1
C33 C 0.7803(4) 0.6112(2) 0.9028(3) 0.0359(8) Uani 0.827(7) 1 d P B 1
H33A H 0.7676 0.6330 0.8472 0.054 Uiso 0.827(7) 1 calc PR B 1
H33B H 0.8704 0.6268 0.9360 0.054 Uiso 0.827(7) 1 calc PR B 1
H33C H 0.7126 0.6371 0.9265 0.054 Uiso 0.827(7) 1 calc PR B 1
C40 C 0.66085(16) 0.33719(10) 0.72682(10) 0.0236(4) Uani 1 1 d . . .
H40A H 0.7575 0.3329 0.7560 0.028 Uiso 1 1 calc R B .
H40B H 0.6322 0.2792 0.7033 0.028 Uiso 1 1 calc R . .
C41 C 0.64733(17) 0.40114(11) 0.65604(10) 0.0254(4) Uani 1 1 d . B .
H41A H 0.6488 0.4614 0.6783 0.031 Uiso 1 1 calc R . .
C42 C 0.5141(2) 0.38885(17) 0.59101(12) 0.0549(6) Uani 1 1 d . . .
H42A H 0.5080 0.4310 0.5470 0.082 Uiso 1 1 calc R B .
H42B H 0.4392 0.3980 0.6154 0.082 Uiso 1 1 calc R . .
H42C H 0.5096 0.3298 0.5690 0.082 Uiso 1 1 calc R . .
C43 C 0.76235(18) 0.39323(13) 0.61580(11) 0.0391(5) Uani 1 1 d . . .
H43A H 0.7471 0.4333 0.5695 0.059 Uiso 1 1 calc R B .
H43B H 0.7664 0.3335 0.5965 0.059 Uiso 1 1 calc R . .
H43C H 0.8475 0.4077 0.6555 0.059 Uiso 1 1 calc R . .
C33A C 0.784(2) 0.6113(13) 0.8776(11) 0.042(6) Uiso 0.173(7) 1 d P B 2
H33D H 0.7020 0.6406 0.8472 0.064 Uiso 0.173(7) 1 calc PR B 2
H33E H 0.8610 0.6335 0.8598 0.064 Uiso 0.173(7) 1 calc PR B 2
H33F H 0.7992 0.6225 0.9360 0.064 Uiso 0.173(7) 1 calc PR B 2
C32A C 0.8913(13) 0.4657(8) 0.9151(11) 0.037(4) Uiso 0.173(7) 1 d P B 2
H32D H 0.8880 0.4682 0.9720 0.055 Uiso 0.173(7) 1 calc PR B 2
H32E H 0.9741 0.4935 0.9099 0.055 Uiso 0.173(7) 1 calc PR B 2
H32F H 0.8899 0.4050 0.8977 0.055 Uiso 0.173(7) 1 calc PR B 2
C31A C 0.7706(10) 0.5130(6) 0.8618(9) 0.021(3) Uiso 0.173(7) 1 d P B 2
H31A H 0.7827 0.5068 0.8057 0.025 Uiso 0.173(7) 1 calc PR B 2
H12A H 0.3257(16) 0.3253(10) 0.7196(10) 0.019(4) Uiso 1 1 d . . .
H12B H 0.3357(17) 0.4273(11) 0.7174(11) 0.030(5) Uiso 1 1 d . . .

loop_
_atom_site_aniso_label
_atom_site_aniso_U_11
_atom_site_aniso_U_22
_atom_site_aniso_U_33
_atom_site_aniso_U_23
_atom_site_aniso_U_13
_atom_site_aniso_U_12
Al1 0.0168(2) 0.0152(2) 0.0232(2) -0.00158(18) 0.00654(18) -0.00019(18)
Li1 0.0197(13) 0.0257(14) 0.0286(14) 0.0024(11) 0.0057(11) 0.0008(11)
N1 0.0170(7) 0.0233(7) 0.0257(7) 0.0009(5) 0.0068(5) 0.0010(5)
N2 0.0229(7) 0.0250(7) 0.0260(7) -0.0025(6) 0.0061(6) -0.0052(6)
C10 0.0161(8) 0.0396(10) 0.0273(8) 0.0063(7) 0.0042(7) 0.0038(7)
C11 0.0196(8) 0.0418(10) 0.0229(8) -0.0033(7) 0.0016(7) -0.0067(7)
C12 0.0216(8) 0.0197(9) 0.0236(8) 0.0023(7) 0.0081(6) 0.0014(7)
C13 0.0277(9) 0.0246(9) 0.0434(10) -0.0016(8) 0.0162(8) 0.0036(7)
C14 0.0375(11) 0.0310(11) 0.0521(12) -0.0065(8) 0.0125(9) -0.0135(8)
C15 0.0288(9) 0.0410(10) 0.0289(9) 0.0010(8) 0.0123(8) -0.0045(8)
N3 0.0190(7) 0.0160(6) 0.0185(6) -0.0026(5) 0.0036(5) 0.0007(5)
C20 0.0299(9) 0.0284(9) 0.0202(8) -0.0011(6) -0.0004(7) 0.0006(7)
C21 0.0439(12) 0.0464(12) 0.0218(9) 0.0054(8) 0.0053(8) -0.0015(9)
C22 0.0362(10) 0.0372(11) 0.0359(10) 0.0164(8) 0.0056(8) -0.0029(8)
C23 0.0266(9) 0.0204(8) 0.0387(10) 0.0058(7) 0.0084(8) -0.0013(7)
C24 0.0198(8) 0.0158(8) 0.0269(8) -0.0010(6) 0.0066(6) 0.0008(6)
C25 0.0487(12) 0.0419(11) 0.0239(9) -0.0106(8) 0.0065(8) 0.0054(9)
C26 0.0346(11) 0.0340(10) 0.0336(10) 0.0001(8) -0.0124(8) -0.0023(8)
C27 0.0253(9) 0.0204(9) 0.0388(10) 0.0022(7) 0.0114(8) 0.0040(7)
C28 0.0264(9) 0.0179(8) 0.0294(9) -0.0064(6) 0.0087(7) -0.0025(7)
C30 0.0257(9) 0.0204(9) 0.0427(10) -0.0063(7) 0.0156(8) -0.0019(7)
C31 0.0295(12) 0.0235(12) 0.0272(15) -0.0044(9) 0.0117(10) -0.0057(8)
C32 0.0246(12) 0.0377(14) 0.0426(18) -0.0072(11) 0.0109(11) -0.0060(9)
C33 0.0374(17) 0.0273(15) 0.048(2) -0.0151(13) 0.0201(15) -0.0147(10)
C40 0.0213(8) 0.0210(8) 0.0307(9) -0.0004(6) 0.0108(7) 0.0002(6)
C41 0.0273(9) 0.0239(8) 0.0237(8) -0.0017(6) 0.0044(7) -0.0039(7)
C42 0.0268(10) 0.1114(19) 0.0258(10) 0.0058(11) 0.0057(8) 0.0014(11)
C43 0.0279(10) 0.0593(12) 0.0294(10) 0.0094(9) 0.0066(8) -0.0127(9)

loop_
_atom_type_symbol
_atom_type_description
_atom_type_scat_dispersion_real
_atom_type_scat_dispersion_imag
_atom_type_scat_source
C C 0.0033 0.0016 'International Tables Vol C Tables 4.2.6.8 and 6.1.1.4'
H H 0.0000 0.0000 'International Tables Vol C Tables 4.2.6.8 and 6.1.1.4'
Li Li -0.0003 0.0001 'International Tables Vol C Tables 4.2.6.8 and 6.1.1.4'
N N 0.0061 0.0033 'International Tables Vol C Tables 4.2.6.8 and 6.1.1.4'
Al Al 0.0645 0.0514 'International Tables Vol C Tables 4.2.6.8 and 6.1.1.4'

loop_
_geom_angle_atom_site_label_1
_geom_angle_atom_site_label_2
_geom_angle_atom_site_label_3
_geom_angle
N3 Al1 C40 115.57(6)
N3 Al1 C30 121.47(7)
C40 Al1 C30 102.71(7)
N3 Al1 C12 99.57(6)
C40 Al1 C12 110.56(7)
C30 Al1 C12 106.57(7)
N3 Al1 Li1 43.50(6)
C40 Al1 Li1 135.46(7)
C30 Al1 Li1 121.76(7)
C12 Al1 Li1 57.03(7)
N1 Li1 N3 114.87(14)
N1 Li1 N2 88.58(12)
N3 Li1 N2 151.46(15)
N1 Li1 C12 36.77(7)
N3 Li1 C12 84.98(11)
N2 Li1 C12 108.63(12)
N1 Li1 C11 61.43(9)
N3 Li1 C11 147.80(14)
N2 Li1 C11 32.70(6)
C12 Li1 C11 75.93(9)
N1 Li1 Al1 73.52(9)
N3 Li1 Al1 42.22(6)
N2 Li1 Al1 149.04(13)
C12 Li1 Al1 43.53(6)
C11 Li1 Al1 117.58(10)
C13 N1 C10 109.30(12)
C13 N1 C12 109.92(12)
C10 N1 C12 113.07(12)
C13 N1 Li1 125.75(13)
C10 N1 Li1 107.04(12)
C12 N1 Li1 90.62(12)
C14 N2 C15 108.47(14)
C14 N2 C11 109.02(13)
C15 N2 C11 111.01(13)
C14 N2 Li1 125.31(13)
C15 N2 Li1 104.49(12)
C11 N2 Li1 97.88(12)
N1 C10 C11 111.99(13)
N1 C10 H10A 109.2
C11 C10 H10A 109.2
N1 C10 H10B 109.2
C11 C10 H10B 109.2
H10A C10 H10B 107.9
N2 C11 C10 112.16(13)
N2 C11 Li1 49.42(9)
C10 C11 Li1 77.59(10)
N2 C11 H11A 109.2
C10 C11 H11A 109.2
Li1 C11 H11A 157.0
N2 C11 H11B 109.2
C10 C11 H11B 109.2
Li1 C11 H11B 89.5
H11A C11 H11B 107.9
N1 C12 Al1 116.86(10)
N1 C12 Li1 52.61(9)
Al1 C12 Li1 79.44(8)
N1 C12 H12A 105.3(9)
Al1 C12 H12A 107.9(9)
Li1 C12 H12A 84.1(9)
N1 C12 H12B 108.2(10)
Al1 C12 H12B 112.4(10)
Li1 C12 H12B 160.8(10)
H12A C12 H12B 105.2(13)
N1 C13 H13A 109.5
N1 C13 H13B 109.5
H13A C13 H13B 109.5
N1 C13 H13C 109.5
H13A C13 H13C 109.5
H13B C13 H13C 109.5
N2 C14 H14A 109.5
N2 C14 H14B 109.5
H14A C14 H14B 109.5
N2 C14 H14C 109.5
H14A C14 H14C 109.5
H14B C14 H14C 109.5
N2 C15 H15A 109.5
N2 C15 H15B 109.5
H15A C15 H15B 109.5
N2 C15 H15C 109.5
H15A C15 H15C 109.5
H15B C15 H15C 109.5
C20 N3 C24 115.08(11)
C20 N3 Al1 118.97(9)
C24 N3 Al1 116.47(9)
C20 N3 Li1 103.03(12)
C24 N3 Li1 103.85(11)
Al1 N3 Li1 94.29(9)
N3 C20 C25 108.22(13)
N3 C20 C26 113.95(14)
C25 C20 C26 106.62(14)
N3 C20 C21 111.93(13)
C25 C20 C21 106.22(15)
C26 C20 C21 109.46(14)
C22 C21 C20 114.02(16)
C22 C21 H21A 108.7
C20 C21 H21A 108.7
C22 C21 H21B 108.7
C20 C21 H21B 108.7
H21A C21 H21B 107.6
C21 C22 C23 107.77(14)
C21 C22 H22A 110.2
C23 C22 H22A 110.2
C21 C22 H22B 110.2
C23 C22 H22B 110.2
H22A C22 H22B 108.5
C22 C23 C24 113.50(14)
C22 C23 H23A 108.9
C24 C23 H23A 108.9
C22 C23 H23B 108.9
C24 C23 H23B 108.9
H23A C23 H23B 107.7
N3 C24 C28 108.42(12)
N3 C24 C27 114.57(12)
C28 C24 C27 107.77(13)
N3 C24 C23 111.38(13)
C28 C24 C23 105.49(13)
C27 C24 C23 108.76(13)
C20 C25 H25A 109.5
C20 C25 H25B 109.5
H25A C25 H25B 109.5
C20 C25 H25C 109.5
H25A C25 H25C 109.5
H25B C25 H25C 109.5
C20 C26 H26A 109.5
C20 C26 H26B 109.5
H26A C26 H26B 109.5
C20 C26 H26C 109.5
H26A C26 H26C 109.5
H26B C26 H26C 109.5
C24 C27 H27A 109.5
C24 C27 H27B 109.5
H27A C27 H27B 109.5
C24 C27 H27C 109.5
H27A C27 H27C 109.5
H27B C27 H27C 109.5
C24 C28 H28A 109.5
C24 C28 H28B 109.5
H28A C28 H28B 109.5
C24 C28 H28C 109.5
H28A C28 H28C 109.5
H28B C28 H28C 109.5
C31 C30 C31A 26.0(5)
C31 C30 Al1 130.66(13)
C31A C30 Al1 123.8(4)
C31 C30 H30A 104.6
C31A C30 H30A 84.2
Al1 C30 H30A 104.6
C31 C30 H30B 104.6
C31A C30 H30B 126.6
Al1 C30 H30B 104.6
H30A C30 H30B 105.7
C30 C31 C33 112.7(2)
C30 C31 C32 113.5(2)
C33 C31 C32 108.6(2)
C30 C31 H31 107.2
C33 C31 H31 107.2
C32 C31 H31 107.2
C41 C40 Al1 118.12(11)
C41 C40 H40A 107.8
Al1 C40 H40A 107.8
C41 C40 H40B 107.8
Al1 C40 H40B 107.8
H40A C40 H40B 107.1
C43 C41 C42 108.77(14)
C43 C41 C40 112.55(14)
C42 C41 C40 111.41(15)
C43 C41 H41A 108.0
C42 C41 H41A 108.0
C40 C41 H41A 108.0
C41 C42 H42A 109.5
C41 C42 H42B 109.5
H42A C42 H42B 109.5
C41 C42 H42C 109.5
H42A C42 H42C 109.5
H42B C42 H42C 109.5
C41 C43 H43A 109.5
C41 C43 H43B 109.5
H43A C43 H43B 109.5
C41 C43 H43C 109.5
H43A C43 H43C 109.5
H43B C43 H43C 109.5
C31A C33A H33D 109.5
C31A C33A H33E 109.5
H33D C33A H33E 109.5
C31A C33A H33F 109.5
H33D C33A H33F 109.5
H33E C33A H33F 109.5
C31A C32A H32D 109.5
C31A C32A H32E 109.5
H32D C32A H32E 109.5
C31A C32A H32F 109.5
H32D C32A H32F 109.5
H32E C32A H32F 109.5
C32A C31A C30 122.8(10)
C32A C31A C33A 110.1(12)
C30 C31A C33A 111.2(11)
C32A C31A H31A 103.4
C30 C31A H31A 103.4
C33A C31A H31A 103.4

loop_
_geom_bond_atom_site_label_1
_geom_bond_atom_site_label_2
_geom_bond_distance
Al1 N3 1.9869(13)
Al1 C40 2.0319(17)
Al1 C30 2.0340(16)
Al1 C12 2.0658(17)
Al1 Li1 2.949(3)
Li1 N1 2.000(3)
Li1 N3 2.035(3)
Li1 N2 2.086(3)
Li1 C12 2.517(3)
Li1 C11 2.721(3)
N1 C13 1.465(2)
N1 C10 1.4834(19)
N1 C12 1.506(2)
N2 C14 1.473(2)
N2 C15 1.476(2)
N2 C11 1.484(2)
C10 C11 1.520(2)
C10 H10A 0.9900
C10 H10B 0.9900
C11 H11A 0.9900
C11 H11B 0.9900
C12 H12A 0.988(16)
C12 H12B 0.992(17)
C13 H13A 0.9800
C13 H13B 0.9800
C13 H13C 0.9800
C14 H14A 0.9800
C14 H14B 0.9800
C14 H14C 0.9800
C15 H15A 0.9800
C15 H15B 0.9800
C15 H15C 0.9800
N3 C20 1.5071(19)
N3 C24 1.5123(19)
C20 C25 1.540(2)
C20 C26 1.542(2)
C20 C21 1.542(2)
C21 C22 1.518(3)
C21 H21A 0.9900
C21 H21B 0.9900
C22 C23 1.518(2)
C22 H22A 0.9900
C22 H22B 0.9900
C23 C24 1.545(2)
C23 H23A 0.9900
C23 H23B 0.9900
C24 C28 1.541(2)
C24 C27 1.542(2)
C25 H25A 0.9800
C25 H25B 0.9800
C25 H25C 0.9800
C26 H26A 0.9800
C26 H26B 0.9800
C26 H26C 0.9800
C27 H27A 0.9800
C27 H27B 0.9800
C27 H27C 0.9800
C28 H28A 0.9800
C28 H28B 0.9800
C28 H28C 0.9800
C30 C31 1.514(3)
C30 C31A 1.518(11)
C30 H30A 0.9900
C30 H30B 0.9900
C31 C33 1.529(4)
C31 C32 1.531(4)
C31 H31 1.0000
C32 H32A 0.9800
C32 H32B 0.9800
C32 H32C 0.9800
C33 H33A 0.9800
C33 H33B 0.9800
C33 H33C 0.9800
C40 C41 1.533(2)
C40 H40A 0.9900
C40 H40B 0.9900
C41 C43 1.525(2)
C41 C42 1.529(2)
C41 H41A 1.0000
C42 H42A 0.9800
C42 H42B 0.9800
C42 H42C 0.9800
C43 H43A 0.9800
C43 H43B 0.9800
C43 H43C 0.9800
C33A C31A 1.54(2)
C33A H33D 0.9800
C33A H33E 0.9800
C33A H33F 0.9800
C32A C31A 1.517(18)
C32A H32D 0.9800
C32A H32E 0.9800
C32A H32F 0.9800
C31A H31A 1.0000

loop_
_geom_torsion_atom_site_label_1
_geom_torsion_atom_site_label_2
_geom_torsion_atom_site_label_3
_geom_torsion_atom_site_label_4
_geom_torsion
N3 Al1 Li1 N1 168.13(14)
C40 Al1 Li1 N1 -112.06(10)
C30 Al1 Li1 N1 64.27(11)
C12 Al1 Li1 N1 -25.63(8)
C40 Al1 Li1 N3 79.80(12)
C30 Al1 Li1 N3 -103.86(10)
C12 Al1 Li1 N3 166.24(11)
N3 Al1 Li1 N2 -134.8(3)
C40 Al1 Li1 N2 -55.0(3)
C30 Al1 Li1 N2 121.4(2)
C12 Al1 Li1 N2 31.5(2)
N3 Al1 Li1 C12 -166.24(11)
C40 Al1 Li1 C12 -86.43(11)
C30 Al1 Li1 C12 89.90(9)
N3 Al1 Li1 C11 -147.68(15)
C40 Al1 Li1 C11 -67.88(14)
C30 Al1 Li1 C11 108.46(11)
C12 Al1 Li1 C11 18.56(9)
N3 Li1 N1 C13 -76.7(2)
N2 Li1 N1 C13 120.13(14)
C12 Li1 N1 C13 -115.32(17)
C11 Li1 N1 C13 139.23(15)
Al1 Li1 N1 C13 -85.48(14)
N3 Li1 N1 C10 153.01(14)
N2 Li1 N1 C10 -10.14(14)
C12 Li1 N1 C10 114.40(14)
C11 Li1 N1 C10 8.96(10)
Al1 Li1 N1 C10 144.25(10)
N3 Li1 N1 C12 38.61(15)
N2 Li1 N1 C12 -124.55(12)
C11 Li1 N1 C12 -105.45(10)
Al1 Li1 N1 C12 29.85(8)
N1 Li1 N2 C14 152.22(14)
N3 Li1 N2 C14 5.6(4)
C12 Li1 N2 C14 120.86(15)
C11 Li1 N2 C14 120.08(19)
Al1 Li1 N2 C14 98.6(3)
N1 Li1 N2 C15 -82.04(13)
N3 Li1 N2 C15 131.3(3)
C12 Li1 N2 C15 -113.40(13)
C11 Li1 N2 C15 -114.18(14)
Al1 Li1 N2 C15 -135.7(2)
N1 Li1 N2 C11 32.13(13)
N3 Li1 N2 C11 -114.5(3)
C12 Li1 N2 C11 0.78(14)
Al1 Li1 N2 C11 -21.5(3)
C13 N1 C10 C11 -154.31(14)
C12 N1 C10 C11 82.90(16)
Li1 N1 C10 C11 -15.31(17)
C14 N2 C11 C10 179.19(14)
C15 N2 C11 C10 59.75(18)
Li1 N2 C11 C10 -49.13(16)
C14 N2 C11 Li1 -131.68(16)
C15 N2 C11 Li1 108.89(15)
N1 C10 C11 N2 46.97(19)
N1 C10 C11 Li1 10.95(13)
N1 Li1 C11 N2 -142.74(15)
N3 Li1 C11 N2 125.3(3)
C12 Li1 C11 N2 -179.24(14)
Al1 Li1 C11 N2 167.70(16)
N1 Li1 C11 C10 -8.56(10)
N3 Li1 C11 C10 -100.5(3)
N2 Li1 C11 C10 134.18(16)
C12 Li1 C11 C10 -45.06(10)
Al1 Li1 C11 C10 -58.11(13)
C13 N1 C12 Al1 78.93(14)
C10 N1 C12 Al1 -158.63(10)
Li1 N1 C12 Al1 -49.79(12)
C13 N1 C12 Li1 128.71(15)
C10 N1 C12 Li1 -108.85(14)
N3 Al1 C12 N1 47.67(12)
C40 Al1 C12 N1 169.72(10)
C30 Al1 C12 N1 -79.38(12)
Li1 Al1 C12 N1 38.11(11)
N3 Al1 C12 Li1 9.56(8)
C40 Al1 C12 Li1 131.61(8)
C30 Al1 C12 Li1 -117.49(9)
N3 Li1 C12 N1 -145.37(14)
N2 Li1 C12 N1 60.34(13)
C11 Li1 C12 N1 60.77(10)
Al1 Li1 C12 N1 -136.13(12)
N1 Li1 C12 Al1 136.13(12)
N3 Li1 C12 Al1 -9.24(8)
N2 Li1 C12 Al1 -163.53(12)
C11 Li1 C12 Al1 -163.09(8)
C40 Al1 N3 C20 122.48(11)
C30 Al1 N3 C20 -2.88(14)
C12 Al1 N3 C20 -119.14(11)
Li1 Al1 N3 C20 -107.46(14)
C40 Al1 N3 C24 -22.28(12)
C30 Al1 N3 C24 -147.64(10)
C12 Al1 N3 C24 96.11(11)
Li1 Al1 N3 C24 107.79(13)
C40 Al1 N3 Li1 -130.07(10)
C30 Al1 N3 Li1 104.57(10)
C12 Al1 N3 Li1 -11.68(10)
N1 Li1 N3 C20 108.50(15)
N2 Li1 N3 C20 -108.8(3)
C12 Li1 N3 C20 130.52(10)
C11 Li1 N3 C20 -176.2(2)
Al1 Li1 N3 C20 121.05(10)
N1 Li1 N3 C24 -131.16(14)
N2 Li1 N3 C24 11.5(3)
C12 Li1 N3 C24 -109.14(10)
C11 Li1 N3 C24 -55.8(3)
Al1 Li1 N3 C24 -118.61(10)
N1 Li1 N3 Al1 -12.55(14)
N2 Li1 N3 Al1 130.1(3)
C12 Li1 N3 Al1 9.47(8)
C11 Li1 N3 Al1 62.8(2)
C24 N3 C20 C25 -162.96(14)
Al1 N3 C20 C25 51.81(16)
Li1 N3 C20 C25 -50.65(16)
C24 N3 C20 C26 78.64(17)
Al1 N3 C20 C26 -66.59(16)
Li1 N3 C20 C26 -169.06(13)
C24 N3 C20 C21 -46.25(18)
Al1 N3 C20 C21 168.53(12)
Li1 N3 C20 C21 66.06(16)
N3 C20 C21 C22 51.7(2)
C25 C20 C21 C22 169.64(15)
C26 C20 C21 C22 -75.60(19)
C20 C21 C22 C23 -56.5(2)
C21 C22 C23 C24 57.3(2)
C20 N3 C24 C28 162.71(13)
Al1 N3 C24 C28 -51.17(14)
Li1 N3 C24 C28 50.88(15)
C20 N3 C24 C27 -76.90(17)
Al1 N3 C24 C27 69.23(15)
Li1 N3 C24 C27 171.28(13)
C20 N3 C24 C23 47.08(17)
Al1 N3 C24 C23 -166.80(10)
Li1 N3 C24 C23 -64.75(15)
C22 C23 C24 N3 -53.46(18)
C22 C23 C24 C28 -170.88(14)
C22 C23 C24 C27 73.75(18)
N3 Al1 C30 C31 64.0(2)
C40 Al1 C30 C31 -67.0(2)
C12 Al1 C30 C31 176.7(2)
Li1 Al1 C30 C31 115.6(2)
N3 Al1 C30 C31A 95.8(7)
C40 Al1 C30 C31A -35.3(7)
C12 Al1 C30 C31A -151.6(7)
Li1 Al1 C30 C31A 147.3(7)
C31A C30 C31 C33 82.7(9)
Al1 C30 C31 C33 167.63(19)
C31A C30 C31 C32 -41.3(9)
Al1 C30 C31 C32 43.6(4)
N3 Al1 C40 C41 168.18(11)
C30 Al1 C40 C41 -57.30(13)
C12 Al1 C40 C41 56.08(13)
Li1 Al1 C40 C41 119.51(13)
Al1 C40 C41 C43 159.93(12)
Al1 C40 C41 C42 -77.58(17)
C31 C30 C31A C32A 57.0(14)
Al1 C30 C31A C32A -57.6(17)
C31 C30 C31A C33A -76.6(12)
Al1 C30 C31A C33A 168.8(8)
